data_4316196
loop_
_publ_author_name
'Emma L. Whitelaw'
'Matthew D. Jones'
'Mary F. Mahon'

_publ_contact_author
;       Matthew D Jones
        University of Bath
        Department of Chemistry
        Bath, BA2 7AY
        United Kingdom
;
_publ_contact_author_email mj205@bath.ac.uk
_publ_contact_author_fax '# 44 1225 82 6231'
_publ_contact_author_phone '# 44 1225 38 4908'
_publ_section_title
;
 Group 4 Salalen Complexes and Their Application for the Ring-Opening
 Polymerization of rac-Lactide
;
_journal_name_full 'Inorganic Chemistry'
_journal_page_first 7176
_journal_page_last 7181
_journal_paper_doi 10.1021/ic1010488
_journal_volume 49
_journal_year 2010
_chemical_formula_sum 'C39 H64 Hf N2 O4'
_chemical_formula_weight 803.41
_chemical_name_systematic
; 
 ? 
;
_space_group_IT_number 14
_symmetry_cell_setting monoclinic
_symmetry_space_group_name_Hall '-P 2yab'
_symmetry_space_group_name_H-M 'P 1 21/a 1'
_atom_sites_solution_hydrogens geom
_atom_sites_solution_primary direct
_atom_sites_solution_secondary difmap
_audit_creation_method SHELXL-97
_cell_angle_alpha 90
_cell_angle_beta 114.080(2)
_cell_angle_gamma 90
_cell_formula_units_Z 4
_cell_length_a 14.06100(10)
_cell_length_b 21.1280(2)
_cell_length_c 14.65100(10)
_cell_measurement_reflns_used 56518
_cell_measurement_temperature 150(2)
_cell_measurement_theta_max 27.48
_cell_measurement_theta_min 3.51
_cell_volume 3973.76(8)
_computing_cell_refinement 'HKL Scalepack (Otwinski & Minor, 1997)'
_computing_data_collection 'Collect (Nonius BV, 1997-2000)'
_computing_data_reduction 'HKL Denzo & Scalepack (Otwinski & Minor 1997)'
_computing_molecular_graphics 'Ortep-3 for Windows (Farrugia, 1997)'
_computing_publication_material 'WinGX publication routines (Farrugia, 1999)'
_computing_structure_refinement 'SHELXL-97 (Sheldrick, 1997)'
_computing_structure_solution
; 
 SIR97- Altomare A., Burla M.C., Camalli M., Cascarano G.L., Giacovazzo C. , 
 Guagliardi A., Moliterni A.G.G., Polidori G.,Spagna R. 
 (1999) J. Appl. Cryst. 32, 115-119.
;
_diffrn_ambient_temperature 150(2)
_diffrn_measured_fraction_theta_full 0.997
_diffrn_measured_fraction_theta_max 0.997
_diffrn_measurement_device_type 'nonius kappa ccd'
_diffrn_measurement_method ccd
_diffrn_radiation_monochromator graphite
_diffrn_radiation_source 'fine-focus sealed tube'
_diffrn_radiation_type MoK\a
_diffrn_radiation_wavelength 0.71073
_diffrn_reflns_av_R_equivalents 0.0462
_diffrn_reflns_av_sigmaI/netI 0.0273
_diffrn_reflns_limit_h_max 18
_diffrn_reflns_limit_h_min -18
_diffrn_reflns_limit_k_max 27
_diffrn_reflns_limit_k_min -27
_diffrn_reflns_limit_l_max 19
_diffrn_reflns_limit_l_min -19
_diffrn_reflns_number 73379
_diffrn_reflns_theta_full 27.48
_diffrn_reflns_theta_max 27.48
_diffrn_reflns_theta_min 3.52
_exptl_absorpt_coefficient_mu 2.663
_exptl_absorpt_correction_T_max 0.7766
_exptl_absorpt_correction_T_min 0.6179
_exptl_absorpt_correction_type multi-scan
_exptl_crystal_colour colourless
_exptl_crystal_density_diffrn 1.343
_exptl_crystal_density_method 'not measured'
_exptl_crystal_description block
_exptl_crystal_F_000 1664
_exptl_crystal_size_max 0.20
_exptl_crystal_size_mid 0.10
_exptl_crystal_size_min 0.10
_refine_diff_density_max 1.504
_refine_diff_density_min -0.947
_refine_diff_density_rms 0.086
_refine_ls_extinction_method none
_refine_ls_goodness_of_fit_ref 1.073
_refine_ls_hydrogen_treatment constr
_refine_ls_matrix_type full
_refine_ls_number_parameters 463
_refine_ls_number_reflns 9085
_refine_ls_number_restraints 0
_refine_ls_restrained_S_all 1.073
_refine_ls_R_factor_all 0.0312
_refine_ls_R_factor_gt 0.0246
_refine_ls_shift/su_max 0.001
_refine_ls_shift/su_mean 0.000
_refine_ls_structure_factor_coef Fsqd
_refine_ls_weighting_details 'calc w=1/[\s^2^(Fo^2^)+(0.0267P)^2^+3.3398P] where P=(Fo^2^+2Fc^2^)/3'
_refine_ls_weighting_scheme calc
_refine_ls_wR_factor_gt 0.0563
_refine_ls_wR_factor_ref 0.0592
_reflns_number_gt 7939
_reflns_number_total 9085
_reflns_threshold_expression >2sigma(I)
_cod_data_source_file ic1010488_si_002_5.cif
_cod_data_source_block Hf(1)(OiPr)2
_cod_depositor_comments
;
The following automatic conversions were performed:

'_symmetry_cell_setting' value 'Monoclinic' changed to 'monoclinic'
according to the built-in table from CIF Core dictionary named
'cif_core.dic' version 2.4.1 from 2010-06-29.

Automatic conversion script
Id: cif_fix_values 1646 2011-03-28 12:23:43Z adriana 
;
_cod_original_cell_volume 3973.79(5)
_cod_database_code 4316196

loop_
_symmetry_equiv_pos_as_xyz
'x, y, z'
'-x+1/2, y+1/2, -z'
'-x, -y, -z'
'x-1/2, -y-1/2, z'

loop_
_atom_site_label
_atom_site_type_symbol
_atom_site_fract_x
_atom_site_fract_y
_atom_site_fract_z
_atom_site_U_iso_or_equiv
_atom_site_adp_type
_atom_site_occupancy
_atom_site_symmetry_multiplicity
_atom_site_calc_flag
_atom_site_refinement_flags
_atom_site_disorder_assembly
_atom_site_disorder_group
Hf1 Hf 0.308737(7) 0.151965(4) 0.324681(7) 0.01690(4) Uani 1 1 d . . .
O1 O 0.25935(14) 0.23881(8) 0.32971(13) 0.0247(4) Uani 1 1 d . . .
N1 N 0.39727(15) 0.05852(9) 0.33375(15) 0.0195(4) Uani 1 1 d . . .
C1 C 0.2638(2) 0.29680(12) 0.2853(2) 0.0345(6) Uani 1 1 d . . .
H1 H 0.3219 0.2946 0.2627 0.041 Uiso 1 1 calc R . .
O2 O 0.35016(14) 0.17205(8) 0.21601(13) 0.0244(4) Uani 1 1 d . . .
N2 N 0.48534(15) 0.16801(9) 0.44202(15) 0.0186(4) Uani 1 1 d . . .
C2 C 0.2890(3) 0.34914(14) 0.3637(3) 0.0579(11) Uani 1 1 d . . .
H2A H 0.2331 0.3518 0.3872 0.087 Uiso 1 1 calc R . .
H2B H 0.2951 0.3897 0.3339 0.087 Uiso 1 1 calc R . .
H2C H 0.3549 0.3395 0.4202 0.087 Uiso 1 1 calc R . .
O3 O 0.18962(12) 0.09373(7) 0.24641(12) 0.0197(3) Uani 1 1 d . . .
C3 C 0.1655(3) 0.3094(2) 0.1964(3) 0.0661(12) Uani 1 1 d . . .
H3A H 0.1496 0.2734 0.1504 0.099 Uiso 1 1 calc R . .
H3B H 0.1736 0.3477 0.1626 0.099 Uiso 1 1 calc R . .
H3C H 0.1085 0.3154 0.2178 0.099 Uiso 1 1 calc R . .
O4 O 0.29947(13) 0.12705(8) 0.45583(12) 0.0215(3) Uani 1 1 d . . .
C4 C 0.3600(2) 0.16516(12) 0.12474(19) 0.0264(5) Uani 1 1 d . . .
H4 H 0.4257 0.1414 0.1375 0.032 Uiso 1 1 calc R . .
C5 C 0.2694(3) 0.1273(2) 0.0528(2) 0.0508(9) Uani 1 1 d . . .
H5A H 0.2673 0.0860 0.0823 0.076 Uiso 1 1 calc R . .
H5B H 0.2777 0.1213 -0.0098 0.076 Uiso 1 1 calc R . .
H5C H 0.2043 0.1501 0.0393 0.076 Uiso 1 1 calc R . .
C6 C 0.3681(3) 0.22977(16) 0.0845(3) 0.0551(10) Uani 1 1 d . . .
H6A H 0.3032 0.2532 0.0692 0.083 Uiso 1 1 calc R . .
H6B H 0.3801 0.2251 0.0235 0.083 Uiso 1 1 calc R . .
H6C H 0.4263 0.2530 0.1347 0.083 Uiso 1 1 calc R . .
C7 C 0.16792(18) 0.03229(10) 0.24050(16) 0.0179(4) Uani 1 1 d . . .
C8 C 0.24864(18) -0.01318(11) 0.27587(17) 0.0191(5) Uani 1 1 d . . .
C9 C 0.22498(19) -0.07807(11) 0.27572(18) 0.0222(5) Uani 1 1 d . . .
H9 H 0.2803 -0.1079 0.2996 0.027 Uiso 1 1 calc R . .
C10 C 0.1237(2) -0.09928(11) 0.24191(18) 0.0230(5) Uani 1 1 d . A .
C11 C 0.04541(19) -0.05343(11) 0.20167(17) 0.0221(5) Uani 1 1 d . . .
H11 H -0.0248 -0.0676 0.1749 0.027 Uiso 1 1 calc R . .
C12 C 0.06281(18) 0.01092(11) 0.19801(17) 0.0196(5) Uani 1 1 d . . .
C13 C -0.02777(18) 0.05793(11) 0.15231(19) 0.0235(5) Uani 1 1 d . . .
C14 C -0.0308(2) 0.10297(14) 0.2335(2) 0.0332(6) Uani 1 1 d . . .
H14A H -0.0382 0.0783 0.2869 0.050 Uiso 1 1 calc R . .
H14B H -0.0902 0.1319 0.2042 0.050 Uiso 1 1 calc R . .
H14C H 0.0339 0.1275 0.2613 0.050 Uiso 1 1 calc R . .
C15 C -0.0161(2) 0.09576(13) 0.0679(2) 0.0296(6) Uani 1 1 d . . .
H15A H 0.0484 0.1206 0.0953 0.044 Uiso 1 1 calc R . .
H15B H -0.0757 0.1243 0.0375 0.044 Uiso 1 1 calc R . .
H15C H -0.0135 0.0665 0.0170 0.044 Uiso 1 1 calc R . .
C16 C -0.1333(2) 0.02382(14) 0.1066(2) 0.0383(7) Uani 1 1 d . . .
H16A H -0.1332 -0.0060 0.0554 0.057 Uiso 1 1 calc R . .
H16B H -0.1889 0.0550 0.0761 0.057 Uiso 1 1 calc R . .
H16C H -0.1450 0.0007 0.1591 0.057 Uiso 1 1 calc R . .
C17 C 0.0960(2) -0.16906(12) 0.2477(2) 0.0307(6) Uani 1 1 d . . .
C18 C 0.1860(4) -0.2105(2) 0.3035(6) 0.0567(17) Uani 0.65 1 d P A 1
H18A H 0.1616 -0.2539 0.3036 0.085 Uiso 0.65 1 calc PR A 1
H18B H 0.2211 -0.1953 0.3724 0.085 Uiso 0.65 1 calc PR A 1
H18C H 0.2350 -0.2096 0.2713 0.085 Uiso 0.65 1 calc PR A 1
C19 C 0.0370(6) -0.1946(3) 0.1431(4) 0.0560(18) Uani 0.65 1 d P A 1
H19A H 0.0188 -0.2390 0.1468 0.084 Uiso 0.65 1 calc PR A 1
H19B H 0.0808 -0.1915 0.1056 0.084 Uiso 0.65 1 calc PR A 1
H19C H -0.0267 -0.1699 0.1092 0.084 Uiso 0.65 1 calc PR A 1
C20 C 0.0196(5) -0.1726(2) 0.3010(5) 0.0557(16) Uani 0.65 1 d P A 1
H20A H -0.0427 -0.1474 0.2636 0.083 Uiso 0.65 1 calc PR A 1
H20B H 0.0542 -0.1560 0.3691 0.083 Uiso 0.65 1 calc PR A 1
H20C H -0.0006 -0.2168 0.3036 0.083 Uiso 0.65 1 calc PR A 1
C21 C 0.35863(18) 0.00294(11) 0.31400(17) 0.0204(5) Uani 1 1 d . . .
H21 H 0.4062 -0.0311 0.3253 0.024 Uiso 1 1 calc R . .
C22 C 0.51060(18) 0.06636(12) 0.36943(19) 0.0230(5) Uani 1 1 d . . .
H22A H 0.5280 0.0870 0.3175 0.028 Uiso 1 1 calc R . .
H22B H 0.5458 0.0247 0.3855 0.028 Uiso 1 1 calc R . .
C23 C 0.54528(18) 0.10749(11) 0.46264(18) 0.0217(5) Uani 1 1 d . . .
H23A H 0.5348 0.0842 0.5164 0.026 Uiso 1 1 calc R . .
H23B H 0.6205 0.1169 0.4861 0.026 Uiso 1 1 calc R . .
C24 C 0.5359(2) 0.21560(12) 0.4008(2) 0.0258(5) Uani 1 1 d . . .
H24A H 0.6068 0.2242 0.4502 0.039 Uiso 1 1 calc R . .
H24B H 0.4954 0.2549 0.3856 0.039 Uiso 1 1 calc R . .
H24C H 0.5389 0.1990 0.3396 0.039 Uiso 1 1 calc R . .
C25 C 0.48694(19) 0.19500(11) 0.53731(17) 0.0208(5) Uani 1 1 d . . .
H25A H 0.4428 0.2334 0.5206 0.025 Uiso 1 1 calc R . .
H25B H 0.5591 0.2085 0.5794 0.025 Uiso 1 1 calc R . .
C26 C 0.45055(19) 0.15191(10) 0.59894(18) 0.0197(5) Uani 1 1 d . . .
C27 C 0.35240(18) 0.12285(11) 0.55451(17) 0.0194(5) Uani 1 1 d . . .
C28 C 0.31162(19) 0.09059(11) 0.61542(18) 0.0213(5) Uani 1 1 d . . .
C29 C 0.3759(2) 0.08532(12) 0.71721(18) 0.0245(5) Uani 1 1 d . . .
H29 H 0.3499 0.0628 0.7583 0.029 Uiso 1 1 calc R . .
C30 C 0.4755(2) 0.11098(11) 0.76229(18) 0.0239(5) Uani 1 1 d . . .
C31 C 0.5110(2) 0.14545(11) 0.70181(18) 0.0218(5) Uani 1 1 d . . .
H31 H 0.5775 0.1651 0.7306 0.026 Uiso 1 1 calc R . .
C32 C 0.1994(2) 0.06521(12) 0.57182(19) 0.0263(5) Uani 1 1 d . . .
C33 C 0.1874(2) 0.01227(14) 0.4957(2) 0.0339(6) Uani 1 1 d . . .
H33A H 0.1149 -0.0023 0.4664 0.051 Uiso 1 1 calc R . .
H33B H 0.2332 -0.0232 0.5295 0.051 Uiso 1 1 calc R . .
H33C H 0.2063 0.0286 0.4427 0.051 Uiso 1 1 calc R . .
C34 C 0.1232(2) 0.11953(14) 0.5217(2) 0.0352(6) Uani 1 1 d . . .
H34A H 0.1326 0.1532 0.5707 0.053 Uiso 1 1 calc R . .
H34B H 0.0516 0.1037 0.4966 0.053 Uiso 1 1 calc R . .
H34C H 0.1370 0.1364 0.4660 0.053 Uiso 1 1 calc R . .
C35 C 0.1708(2) 0.03813(14) 0.6553(2) 0.0324(6) Uani 1 1 d . . .
H35A H 0.1771 0.0715 0.7039 0.049 Uiso 1 1 calc R . .
H35B H 0.2182 0.0033 0.6889 0.049 Uiso 1 1 calc R . .
H35C H 0.0990 0.0224 0.6260 0.049 Uiso 1 1 calc R . .
C36 C 0.5407(2) 0.10040(13) 0.87488(19) 0.0300(6) Uani 1 1 d . . .
C37 C 0.6432(2) 0.13692(16) 0.9127(2) 0.0402(7) Uani 1 1 d . . .
H37A H 0.6859 0.1216 0.8786 0.060 Uiso 1 1 calc R . .
H37B H 0.6806 0.1305 0.9849 0.060 Uiso 1 1 calc R . .
H37C H 0.6288 0.1821 0.8988 0.060 Uiso 1 1 calc R . .
C38 C 0.5649(3) 0.02955(14) 0.8947(2) 0.0435(8) Uani 1 1 d . . .
H38A H 0.6056 0.0151 0.8581 0.065 Uiso 1 1 calc R . .
H38B H 0.4995 0.0057 0.8722 0.065 Uiso 1 1 calc R . .
H38C H 0.6048 0.0227 0.9665 0.065 Uiso 1 1 calc R . .
C39 C 0.4778(3) 0.12147(17) 0.9345(2) 0.0449(8) Uani 1 1 d . . .
H39A H 0.5191 0.1142 1.0059 0.067 Uiso 1 1 calc R . .
H39B H 0.4131 0.0970 0.9125 0.067 Uiso 1 1 calc R . .
H39C H 0.4613 0.1666 0.9229 0.067 Uiso 1 1 calc R . .
C18A C 0.1686(12) -0.2108(4) 0.2056(13) 0.079(4) Uani 0.35 1 d P A 2
H18D H 0.1529 -0.2559 0.2071 0.119 Uiso 0.35 1 calc PR A 2
H18E H 0.2423 -0.2033 0.2480 0.119 Uiso 0.35 1 calc PR A 2
H18F H 0.1537 -0.1982 0.1368 0.119 Uiso 0.35 1 calc PR A 2
C20A C 0.1429(13) -0.1871(5) 0.3564(9) 0.079(5) Uani 0.35 1 d P A 2
H20D H 0.1186 -0.1577 0.3941 0.119 Uiso 0.35 1 calc PR A 2
H20E H 0.2190 -0.1850 0.3821 0.119 Uiso 0.35 1 calc PR A 2
H20F H 0.1217 -0.2303 0.3640 0.119 Uiso 0.35 1 calc PR A 2
C19A C -0.0074(10) -0.1861(6) 0.1911(15) 0.097(7) Uani 0.35 1 d P A 2
H19D H -0.0280 -0.1721 0.1219 0.146 Uiso 0.35 1 calc PR A 2
H19E H -0.0524 -0.1660 0.2191 0.146 Uiso 0.35 1 calc PR A 2
H19F H -0.0144 -0.2322 0.1927 0.146 Uiso 0.35 1 calc PR A 2

loop_
_atom_site_aniso_label
_atom_site_aniso_U_11
_atom_site_aniso_U_22
_atom_site_aniso_U_33
_atom_site_aniso_U_23
_atom_site_aniso_U_13
_atom_site_aniso_U_12
Hf1 0.01984(6) 0.01369(6) 0.01771(6) 0.00072(3) 0.00821(4) 0.00013(4)
O1 0.0322(10) 0.0160(8) 0.0296(9) 0.0027(7) 0.0165(8) 0.0013(7)
N1 0.0186(10) 0.0178(10) 0.0218(10) -0.0013(8) 0.0081(8) 0.0013(7)
C1 0.0465(17) 0.0208(13) 0.0513(18) 0.0110(12) 0.0353(15) 0.0077(12)
O2 0.0300(9) 0.0243(8) 0.0224(9) -0.0002(7) 0.0142(8) -0.0024(7)
N2 0.0208(10) 0.0167(9) 0.0204(10) -0.0001(8) 0.0104(8) 0.0001(8)
C2 0.082(3) 0.0218(15) 0.098(3) -0.0084(16) 0.065(3) -0.0064(15)
O3 0.0216(8) 0.0135(7) 0.0226(8) 0.0006(6) 0.0076(7) 0.0006(6)
C3 0.067(2) 0.085(3) 0.056(2) 0.040(2) 0.034(2) 0.038(2)
O4 0.0223(8) 0.0232(8) 0.0184(8) 0.0027(7) 0.0078(7) 0.0001(7)
C4 0.0318(14) 0.0285(13) 0.0244(13) -0.0004(10) 0.0171(11) 0.0026(11)
C5 0.0406(18) 0.080(3) 0.0309(16) -0.0181(17) 0.0136(14) -0.0085(17)
C6 0.096(3) 0.0407(18) 0.051(2) 0.0120(15) 0.054(2) 0.0112(18)
C7 0.0236(11) 0.0162(11) 0.0145(10) -0.0010(8) 0.0084(9) -0.0008(9)
C8 0.0212(11) 0.0168(11) 0.0193(11) -0.0018(9) 0.0084(9) 0.0005(9)
C9 0.0238(12) 0.0175(11) 0.0228(12) 0.0000(9) 0.0070(10) 0.0024(9)
C10 0.0292(13) 0.0162(11) 0.0233(12) 0.0005(9) 0.0104(10) -0.0014(10)
C11 0.0220(12) 0.0231(12) 0.0212(12) -0.0016(9) 0.0087(10) -0.0047(9)
C12 0.0228(12) 0.0196(11) 0.0164(11) 0.0016(9) 0.0082(9) 0.0006(9)
C13 0.0205(12) 0.0222(12) 0.0265(12) 0.0037(10) 0.0084(10) 0.0018(9)
C14 0.0311(14) 0.0349(15) 0.0378(15) 0.0025(12) 0.0183(12) 0.0104(12)
C15 0.0294(14) 0.0302(14) 0.0267(13) 0.0076(11) 0.0091(11) 0.0043(11)
C16 0.0207(13) 0.0335(15) 0.0522(19) 0.0102(13) 0.0062(13) 0.0017(11)
C17 0.0368(15) 0.0179(12) 0.0352(15) 0.0019(11) 0.0126(12) -0.0056(11)
C18 0.038(3) 0.022(2) 0.091(5) 0.017(3) 0.006(3) -0.001(2)
C19 0.095(5) 0.022(2) 0.044(3) -0.006(2) 0.021(3) -0.021(3)
C20 0.089(4) 0.026(2) 0.084(4) 0.015(3) 0.068(4) 0.002(3)
C21 0.0218(12) 0.0189(11) 0.0203(12) 0.0004(9) 0.0085(10) 0.0048(9)
C22 0.0191(12) 0.0222(12) 0.0298(13) -0.0025(10) 0.0120(10) -0.0008(9)
C23 0.0182(11) 0.0212(11) 0.0259(12) -0.0007(10) 0.0092(10) 0.0021(9)
C24 0.0265(13) 0.0249(12) 0.0284(13) -0.0003(10) 0.0135(11) -0.0070(10)
C25 0.0234(12) 0.0190(11) 0.0188(11) -0.0018(9) 0.0074(10) 0.0001(9)
C26 0.0264(12) 0.0153(11) 0.0192(11) 0.0003(9) 0.0111(10) 0.0058(9)
C27 0.0231(12) 0.0174(11) 0.0175(11) 0.0008(9) 0.0081(9) 0.0046(9)
C28 0.0271(12) 0.0174(11) 0.0233(12) 0.0029(9) 0.0143(10) 0.0053(9)
C29 0.0347(14) 0.0223(12) 0.0216(12) 0.0053(10) 0.0167(11) 0.0079(10)
C30 0.0313(13) 0.0211(12) 0.0194(12) 0.0002(9) 0.0103(10) 0.0106(10)
C31 0.0249(12) 0.0191(11) 0.0201(12) -0.0031(9) 0.0078(10) 0.0052(9)
C32 0.0261(13) 0.0284(13) 0.0279(13) 0.0040(10) 0.0146(11) 0.0006(10)
C33 0.0385(16) 0.0352(15) 0.0313(14) -0.0027(12) 0.0178(13) -0.0113(12)
C34 0.0283(14) 0.0427(17) 0.0399(16) 0.0110(13) 0.0193(13) 0.0077(12)
C35 0.0398(15) 0.0337(15) 0.0371(15) 0.0109(12) 0.0292(13) 0.0010(12)
C36 0.0377(15) 0.0322(14) 0.0187(12) 0.0050(10) 0.0103(11) 0.0131(12)
C37 0.0412(17) 0.0483(18) 0.0211(14) 0.0029(12) 0.0025(12) 0.0085(14)
C38 0.060(2) 0.0360(16) 0.0291(15) 0.0102(12) 0.0131(15) 0.0158(15)
C39 0.0526(19) 0.062(2) 0.0206(14) -0.0018(14) 0.0156(14) 0.0137(16)
C18A 0.114(11) 0.014(4) 0.141(13) -0.014(6) 0.084(11) -0.012(5)
C20A 0.128(12) 0.035(6) 0.058(7) 0.009(5) 0.019(8) -0.048(7)
C19A 0.043(7) 0.032(6) 0.155(17) 0.027(9) -0.022(8) -0.019(5)

loop_
_atom_type_symbol
_atom_type_description
_atom_type_scat_dispersion_real
_atom_type_scat_dispersion_imag
_atom_type_scat_source
C C 0.0033 0.0016 'International Tables Vol C Tables 4.2.6.8 and 6.1.1.4'
H H 0.0000 0.0000 'International Tables Vol C Tables 4.2.6.8 and 6.1.1.4'
O O 0.0106 0.0060 'International Tables Vol C Tables 4.2.6.8 and 6.1.1.4'
N N 0.0061 0.0033 'International Tables Vol C Tables 4.2.6.8 and 6.1.1.4'
Hf Hf -0.5830 6.1852 'International Tables Vol C Tables 4.2.6.8 and 6.1.1.4'

loop_
_geom_angle_atom_site_label_1
_geom_angle_atom_site_label_2
_geom_angle_atom_site_label_3
_geom_angle
_geom_angle_site_symmetry_1
_geom_angle_site_symmetry_3
_geom_angle_publ_flag
O2 Hf1 O1 93.15(7) . . ?
O2 Hf1 O3 97.11(7) . . ?
O1 Hf1 O3 111.42(7) . . ?
O2 Hf1 O4 167.39(7) . . ?
O1 Hf1 O4 92.63(7) . . ?
O3 Hf1 O4 91.19(7) . . ?
O2 Hf1 N1 84.23(7) . . ?
O1 Hf1 N1 169.24(7) . . ?
O3 Hf1 N1 79.30(6) . . ?
O4 Hf1 N1 88.02(7) . . ?
O2 Hf1 N2 89.29(7) . . ?
O1 Hf1 N2 96.83(7) . . ?
O3 Hf1 N2 150.52(6) . . ?
O4 Hf1 N2 78.89(6) . . ?
N1 Hf1 N2 72.74(7) . . ?
C1 O1 Hf1 135.44(16) . . ?
C21 N1 C22 118.9(2) . . ?
C21 N1 Hf1 127.15(16) . . ?
C22 N1 Hf1 113.89(14) . . ?
O1 C1 C3 111.2(3) . . ?
O1 C1 C2 108.9(2) . . ?
C3 C1 C2 112.1(3) . . ?
O1 C1 H1 108.2 . . ?
C3 C1 H1 108.2 . . ?
C2 C1 H1 108.2 . . ?
C4 O2 Hf1 158.49(16) . . ?
C23 N2 C24 109.60(18) . . ?
C23 N2 C25 110.15(18) . . ?
C24 N2 C25 106.95(18) . . ?
C23 N2 Hf1 110.98(14) . . ?
C24 N2 Hf1 109.26(14) . . ?
C25 N2 Hf1 109.81(14) . . ?
C1 C2 H2A 109.5 . . ?
C1 C2 H2B 109.5 . . ?
H2A C2 H2B 109.5 . . ?
C1 C2 H2C 109.5 . . ?
H2A C2 H2C 109.5 . . ?
H2B C2 H2C 109.5 . . ?
C7 O3 Hf1 138.48(14) . . ?
C1 C3 H3A 109.5 . . ?
C1 C3 H3B 109.5 . . ?
H3A C3 H3B 109.5 . . ?
C1 C3 H3C 109.5 . . ?
H3A C3 H3C 109.5 . . ?
H3B C3 H3C 109.5 . . ?
C27 O4 Hf1 144.55(15) . . ?
O2 C4 C5 109.6(2) . . ?
O2 C4 C6 109.3(2) . . ?
C5 C4 C6 112.5(3) . . ?
O2 C4 H4 108.4 . . ?
C5 C4 H4 108.4 . . ?
C6 C4 H4 108.4 . . ?
C4 C5 H5A 109.5 . . ?
C4 C5 H5B 109.5 . . ?
H5A C5 H5B 109.5 . . ?
C4 C5 H5C 109.5 . . ?
H5A C5 H5C 109.5 . . ?
H5B C5 H5C 109.5 . . ?
C4 C6 H6A 109.5 . . ?
C4 C6 H6B 109.5 . . ?
H6A C6 H6B 109.5 . . ?
C4 C6 H6C 109.5 . . ?
H6A C6 H6C 109.5 . . ?
H6B C6 H6C 109.5 . . ?
O3 C7 C8 120.8(2) . . ?
O3 C7 C12 120.6(2) . . ?
C8 C7 C12 118.7(2) . . ?
C9 C8 C7 120.4(2) . . ?
C9 C8 C21 116.2(2) . . ?
C7 C8 C21 123.4(2) . . ?
C10 C9 C8 121.7(2) . . ?
C10 C9 H9 119.2 . . ?
C8 C9 H9 119.2 . . ?
C9 C10 C11 116.4(2) . . ?
C9 C10 C17 122.7(2) . . ?
C11 C10 C17 120.8(2) . . ?
C12 C11 C10 124.9(2) . . ?
C12 C11 H11 117.5 . . ?
C10 C11 H11 117.5 . . ?
C11 C12 C7 117.5(2) . . ?
C11 C12 C13 121.5(2) . . ?
C7 C12 C13 120.9(2) . . ?
C16 C13 C12 111.6(2) . . ?
C16 C13 C15 107.1(2) . . ?
C12 C13 C15 110.2(2) . . ?
C16 C13 C14 107.5(2) . . ?
C12 C13 C14 110.0(2) . . ?
C15 C13 C14 110.3(2) . . ?
C13 C14 H14A 109.5 . . ?
C13 C14 H14B 109.5 . . ?
H14A C14 H14B 109.5 . . ?
C13 C14 H14C 109.5 . . ?
H14A C14 H14C 109.5 . . ?
H14B C14 H14C 109.5 . . ?
C13 C15 H15A 109.5 . . ?
C13 C15 H15B 109.5 . . ?
H15A C15 H15B 109.5 . . ?
C13 C15 H15C 109.5 . . ?
H15A C15 H15C 109.5 . . ?
H15B C15 H15C 109.5 . . ?
C13 C16 H16A 109.5 . . ?
C13 C16 H16B 109.5 . . ?
H16A C16 H16B 109.5 . . ?
C13 C16 H16C 109.5 . . ?
H16A C16 H16C 109.5 . . ?
H16B C16 H16C 109.5 . . ?
C19A C17 C18 128.6(6) . . ?
C19A C17 C20A 117.6(10) . . ?
C18 C17 C20A 50.1(7) . . ?
C19A C17 C19 45.5(9) . . ?
C18 C17 C19 109.9(5) . . ?
C20A C17 C19 143.6(5) . . ?
C19A C17 C10 116.2(5) . . ?
C18 C17 C10 114.8(3) . . ?
C20A C17 C10 106.9(4) . . ?
C19 C17 C10 109.5(3) . . ?
C19A C17 C20 61.5(10) . . ?
C18 C17 C20 107.6(4) . . ?
C20A C17 C20 63.5(7) . . ?
C19 C17 C20 106.4(4) . . ?
C10 C17 C20 108.3(3) . . ?
C19A C17 C18A 107.1(10) . . ?
C18 C17 C18A 50.9(6) . . ?
C20A C17 C18A 100.9(9) . . ?
C19 C17 C18A 66.3(7) . . ?
C10 C17 C18A 106.5(4) . . ?
C20 C17 C18A 144.7(5) . . ?
C17 C18 H18A 109.5 . . ?
C17 C18 H18B 109.5 . . ?
C17 C18 H18C 109.5 . . ?
C17 C19 H19A 109.5 . . ?
C17 C19 H19B 109.5 . . ?
C17 C19 H19C 109.5 . . ?
C17 C20 H20A 109.5 . . ?
C17 C20 H20B 109.5 . . ?
C17 C20 H20C 109.5 . . ?
N1 C21 C8 126.2(2) . . ?
N1 C21 H21 116.9 . . ?
C8 C21 H21 116.9 . . ?
N1 C22 C23 106.71(19) . . ?
N1 C22 H22A 110.4 . . ?
C23 C22 H22A 110.4 . . ?
N1 C22 H22B 110.4 . . ?
C23 C22 H22B 110.4 . . ?
H22A C22 H22B 108.6 . . ?
N2 C23 C22 111.09(19) . . ?
N2 C23 H23A 109.4 . . ?
C22 C23 H23A 109.4 . . ?
N2 C23 H23B 109.4 . . ?
C22 C23 H23B 109.4 . . ?
H23A C23 H23B 108.0 . . ?
N2 C24 H24A 109.5 . . ?
N2 C24 H24B 109.5 . . ?
H24A C24 H24B 109.5 . . ?
N2 C24 H24C 109.5 . . ?
H24A C24 H24C 109.5 . . ?
H24B C24 H24C 109.5 . . ?
N2 C25 C26 116.56(19) . . ?
N2 C25 H25A 108.2 . . ?
C26 C25 H25A 108.2 . . ?
N2 C25 H25B 108.2 . . ?
C26 C25 H25B 108.2 . . ?
H25A C25 H25B 107.3 . . ?
C31 C26 C27 120.4(2) . . ?
C31 C26 C25 119.8(2) . . ?
C27 C26 C25 119.7(2) . . ?
O4 C27 C26 118.8(2) . . ?
O4 C27 C28 121.7(2) . . ?
C26 C27 C28 119.5(2) . . ?
C29 C28 C27 117.3(2) . . ?
C29 C28 C32 121.5(2) . . ?
C27 C28 C32 121.1(2) . . ?
C30 C29 C28 124.2(2) . . ?
C30 C29 H29 117.9 . . ?
C28 C29 H29 117.9 . . ?
C31 C30 C29 117.1(2) . . ?
C31 C30 C36 123.2(2) . . ?
C29 C30 C36 119.7(2) . . ?
C30 C31 C26 121.3(2) . . ?
C30 C31 H31 119.4 . . ?
C26 C31 H31 119.4 . . ?
C34 C32 C28 109.6(2) . . ?
C34 C32 C33 110.3(2) . . ?
C28 C32 C33 110.2(2) . . ?
C34 C32 C35 107.4(2) . . ?
C28 C32 C35 110.8(2) . . ?
C33 C32 C35 108.5(2) . . ?
C32 C33 H33A 109.5 . . ?
C32 C33 H33B 109.5 . . ?
H33A C33 H33B 109.5 . . ?
C32 C33 H33C 109.5 . . ?
H33A C33 H33C 109.5 . . ?
H33B C33 H33C 109.5 . . ?
C32 C34 H34A 109.5 . . ?
C32 C34 H34B 109.5 . . ?
H34A C34 H34B 109.5 . . ?
C32 C34 H34C 109.5 . . ?
H34A C34 H34C 109.5 . . ?
H34B C34 H34C 109.5 . . ?
C32 C35 H35A 109.5 . . ?
C32 C35 H35B 109.5 . . ?
H35A C35 H35B 109.5 . . ?
C32 C35 H35C 109.5 . . ?
H35A C35 H35C 109.5 . . ?
H35B C35 H35C 109.5 . . ?
C37 C36 C38 108.7(2) . . ?
C37 C36 C39 108.9(2) . . ?
C38 C36 C39 108.0(3) . . ?
C37 C36 C30 112.1(2) . . ?
C38 C36 C30 109.4(2) . . ?
C39 C36 C30 109.7(2) . . ?
C36 C37 H37A 109.5 . . ?
C36 C37 H37B 109.5 . . ?
H37A C37 H37B 109.5 . . ?
C36 C37 H37C 109.5 . . ?
H37A C37 H37C 109.5 . . ?
H37B C37 H37C 109.5 . . ?
C36 C38 H38A 109.5 . . ?
C36 C38 H38B 109.5 . . ?
H38A C38 H38B 109.5 . . ?
C36 C38 H38C 109.5 . . ?
H38A C38 H38C 109.5 . . ?
H38B C38 H38C 109.5 . . ?
C36 C39 H39A 109.5 . . ?
C36 C39 H39B 109.5 . . ?
H39A C39 H39B 109.5 . . ?
C36 C39 H39C 109.5 . . ?
H39A C39 H39C 109.5 . . ?
H39B C39 H39C 109.5 . . ?
C17 C18A H18D 109.5 . . ?
C17 C18A H18E 109.5 . . ?
H18D C18A H18E 109.5 . . ?
C17 C18A H18F 109.5 . . ?
H18D C18A H18F 109.5 . . ?
H18E C18A H18F 109.5 . . ?
C17 C20A H20D 109.5 . . ?
C17 C20A H20E 109.5 . . ?
H20D C20A H20E 109.5 . . ?
C17 C20A H20F 109.5 . . ?
H20D C20A H20F 109.5 . . ?
H20E C20A H20F 109.5 . . ?
C17 C19A H19D 109.5 . . ?
C17 C19A H19E 109.5 . . ?
H19D C19A H19E 109.5 . . ?
C17 C19A H19F 109.5 . . ?
H19D C19A H19F 109.5 . . ?
H19E C19A H19F 109.5 . . ?

loop_
_geom_bond_atom_site_label_1
_geom_bond_atom_site_label_2
_geom_bond_distance
_geom_bond_site_symmetry_2
_geom_bond_publ_flag
Hf1 O2 1.9521(17) . ?
Hf1 O1 1.9739(16) . ?
Hf1 O3 2.0168(16) . ?
Hf1 O4 2.0471(16) . ?
Hf1 N1 2.3087(19) . ?
Hf1 N2 2.399(2) . ?
O1 C1 1.401(3) . ?
N1 C21 1.277(3) . ?
N1 C22 1.470(3) . ?
C1 C3 1.486(5) . ?
C1 C2 1.528(5) . ?
C1 H1 1.0000 . ?
O2 C4 1.407(3) . ?
N2 C23 1.493(3) . ?
N2 C24 1.494(3) . ?
N2 C25 1.500(3) . ?
C2 H2A 0.9800 . ?
C2 H2B 0.9800 . ?
C2 H2C 0.9800 . ?
O3 C7 1.328(3) . ?
C3 H3A 0.9800 . ?
C3 H3B 0.9800 . ?
C3 H3C 0.9800 . ?
O4 C27 1.332(3) . ?
C4 C5 1.510(4) . ?
C4 C6 1.510(4) . ?
C4 H4 1.0000 . ?
C5 H5A 0.9800 . ?
C5 H5B 0.9800 . ?
C5 H5C 0.9800 . ?
C6 H6A 0.9800 . ?
C6 H6B 0.9800 . ?
C6 H6C 0.9800 . ?
C7 C8 1.414(3) . ?
C7 C12 1.423(3) . ?
C8 C9 1.411(3) . ?
C8 C21 1.454(3) . ?
C9 C10 1.378(3) . ?
C9 H9 0.9500 . ?
C10 C11 1.403(3) . ?
C10 C17 1.536(3) . ?
C11 C12 1.386(3) . ?
C11 H11 0.9500 . ?
C12 C13 1.537(3) . ?
C13 C16 1.535(4) . ?
C13 C15 1.537(3) . ?
C13 C14 1.538(4) . ?
C14 H14A 0.9800 . ?
C14 H14B 0.9800 . ?
C14 H14C 0.9800 . ?
C15 H15A 0.9800 . ?
C15 H15B 0.9800 . ?
C15 H15C 0.9800 . ?
C16 H16A 0.9800 . ?
C16 H16B 0.9800 . ?
C16 H16C 0.9800 . ?
C17 C19A 1.395(11) . ?
C17 C18 1.481(6) . ?
C17 C20A 1.504(12) . ?
C17 C19 1.513(6) . ?
C17 C20 1.567(6) . ?
C17 C18A 1.647(12) . ?
C18 H18A 0.9800 . ?
C18 H18B 0.9800 . ?
C18 H18C 0.9800 . ?
C19 H19A 0.9800 . ?
C19 H19B 0.9800 . ?
C19 H19C 0.9800 . ?
C20 H20A 0.9800 . ?
C20 H20B 0.9800 . ?
C20 H20C 0.9800 . ?
C21 H21 0.9500 . ?
C22 C23 1.521(3) . ?
C22 H22A 0.9900 . ?
C22 H22B 0.9900 . ?
C23 H23A 0.9900 . ?
C23 H23B 0.9900 . ?
C24 H24A 0.9800 . ?
C24 H24B 0.9800 . ?
C24 H24C 0.9800 . ?
C25 C26 1.511(3) . ?
C25 H25A 0.9900 . ?
C25 H25B 0.9900 . ?
C26 C31 1.402(3) . ?
C26 C27 1.405(3) . ?
C27 C28 1.417(3) . ?
C28 C29 1.398(3) . ?
C28 C32 1.537(4) . ?
C29 C30 1.393(4) . ?
C29 H29 0.9500 . ?
C30 C31 1.387(4) . ?
C30 C36 1.542(3) . ?
C31 H31 0.9500 . ?
C32 C34 1.537(4) . ?
C32 C33 1.539(4) . ?
C32 C35 1.544(3) . ?
C33 H33A 0.9800 . ?
C33 H33B 0.9800 . ?
C33 H33C 0.9800 . ?
C34 H34A 0.9800 . ?
C34 H34B 0.9800 . ?
C34 H34C 0.9800 . ?
C35 H35A 0.9800 . ?
C35 H35B 0.9800 . ?
C35 H35C 0.9800 . ?
C36 C37 1.525(4) . ?
C36 C38 1.536(4) . ?
C36 C39 1.540(4) . ?
C37 H37A 0.9800 . ?
C37 H37B 0.9800 . ?
C37 H37C 0.9800 . ?
C38 H38A 0.9800 . ?
C38 H38B 0.9800 . ?
C38 H38C 0.9800 . ?
C39 H39A 0.9800 . ?
C39 H39B 0.9800 . ?
C39 H39C 0.9800 . ?
C18A H18D 0.9800 . ?
C18A H18E 0.9800 . ?
C18A H18F 0.9800 . ?
C20A H20D 0.9800 . ?
C20A H20E 0.9800 . ?
C20A H20F 0.9800 . ?
C19A H19D 0.9800 . ?
C19A H19E 0.9800 . ?
C19A H19F 0.9800 . ?
